data_1507023
loop_
_publ_author_name
'Xu, Caihong'
'Wakamiya, Atsushi'
'Yamaguchi, Shigehiro'

_publ_section_title
;
 General silaindene synthesis based on intramolecular reductive
 cyclization toward new fluorescent silicon-containing pi-electron
 materials.
;
_journal_issue 21
_journal_name_full 'Organic letters'
_journal_page_first 3707
_journal_page_last 3710
_journal_paper_doi 10.1021/ol0486932
_journal_volume 6
_journal_year 2004
_chemical_formula_sum 'C26 H26 Si2'
_chemical_formula_weight 394.65
_chemical_name_systematic
;
  ?
;
_space_group_IT_number 61
_symmetry_space_group_name_Hall '-P 2ac 2ab'
_symmetry_space_group_name_H-M 'P b c a'
_atom_sites_solution_hydrogens geom
_atom_sites_solution_primary direct
_atom_sites_solution_secondary difmap
_audit_creation_method SHELXL-97
_cell_angle_alpha 90.00
_cell_angle_beta 90.00
_cell_angle_gamma 90.00
_cell_formula_units_Z 4
_cell_length_a 6.750(4)
_cell_length_b 16.542(10)
_cell_length_c 20.635(12)
_cell_measurement_temperature 173(2)
_cell_volume 2304(2)
_computing_structure_refinement 'SHELXL-97 (Sheldrick, 1997)'
_computing_structure_solution 'SHELXS-97 (Sheldrick, 1990)'
_diffrn_ambient_temperature 173(2)
_diffrn_measured_fraction_theta_full 0.991
_diffrn_measured_fraction_theta_max 0.991
_diffrn_radiation_monochromator graphite
_diffrn_radiation_source 'fine-focus sealed tube'
_diffrn_radiation_type MoK\a
_diffrn_radiation_wavelength 0.71070
_diffrn_reflns_av_R_equivalents 0.0407
_diffrn_reflns_av_sigmaI/netI 0.0268
_diffrn_reflns_limit_h_max 8
_diffrn_reflns_limit_h_min -8
_diffrn_reflns_limit_k_max 21
_diffrn_reflns_limit_k_min -17
_diffrn_reflns_limit_l_max 23
_diffrn_reflns_limit_l_min -26
_diffrn_reflns_number 16155
_diffrn_reflns_theta_full 27.48
_diffrn_reflns_theta_max 27.48
_diffrn_reflns_theta_min 3.16
_exptl_absorpt_coefficient_mu 0.162
_exptl_absorpt_correction_T_max 0.9683
_exptl_absorpt_correction_T_min 0.9683
_exptl_crystal_colour yellow
_exptl_crystal_density_diffrn 1.138
_exptl_crystal_density_method 'not measured'
_exptl_crystal_description plate
_exptl_crystal_F_000 840
_exptl_crystal_size_max 0.20
_exptl_crystal_size_mid 0.20
_exptl_crystal_size_min 0.20
_refine_diff_density_max 0.638
_refine_diff_density_min -0.315
_refine_diff_density_rms 0.063
_refine_ls_extinction_method none
_refine_ls_goodness_of_fit_ref 1.129
_refine_ls_hydrogen_treatment mixed
_refine_ls_matrix_type full
_refine_ls_number_parameters 127
_refine_ls_number_reflns 2622
_refine_ls_number_restraints 0
_refine_ls_restrained_S_all 1.129
_refine_ls_R_factor_all 0.0638
_refine_ls_R_factor_gt 0.0574
_refine_ls_shift/su_max 0.000
_refine_ls_shift/su_mean 0.000
_refine_ls_structure_factor_coef Fsqd
_refine_ls_weighting_details 'calc w=1/[\s^2^(Fo^2^)+(0.0934P)^2^+0.8589P] where P=(Fo^2^+2Fc^2^)/3'
_refine_ls_weighting_scheme calc
_refine_ls_wR_factor_gt 0.1533
_refine_ls_wR_factor_ref 0.1597
_reflns_number_gt 2351
_reflns_number_total 2622
_reflns_threshold_expression >2sigma(I)
_cod_data_source_file ol0486932si20040709_025529.cif
_cod_data_source_block compound_7
_cod_database_code 1507023

loop_
_symmetry_equiv_pos_as_xyz
'x, y, z'
'-x+1/2, -y, z+1/2'
'x+1/2, -y+1/2, -z'
'-x, y+1/2, -z+1/2'
'-x, -y, -z'
'x-1/2, y, -z-1/2'
'-x-1/2, y-1/2, z'
'x, -y-1/2, z-1/2'

loop_
_atom_site_label
_atom_site_type_symbol
_atom_site_fract_x
_atom_site_fract_y
_atom_site_fract_z
_atom_site_U_iso_or_equiv
_atom_site_adp_type
_atom_site_occupancy
_atom_site_symmetry_multiplicity
_atom_site_calc_flag
_atom_site_refinement_flags
C1 C -0.0168(3) -0.27644(11) -0.11016(8) 0.0263(4) Uani 1 1 d .
C2 C 0.0889(3) -0.29976(12) -0.16510(10) 0.0394(5) Uani 1 1 d .
H2A H 0.1819 -0.2632 -0.1834 0.047 Uiso 1 1 calc R
C3 C 0.0624(4) -0.37502(13) -0.19388(11) 0.0422(5) Uani 1 1 d .
H3A H 0.1343 -0.3888 -0.2319 0.051 Uiso 1 1 calc R
C4 C -0.0685(3) -0.42951(12) -0.16710(10) 0.0349(4) Uani 1 1 d .
H4A H -0.0863 -0.4812 -0.1862 0.042 Uiso 1 1 calc R
C5 C -0.1739(3) -0.40837(14) -0.11214(10) 0.0362(5) Uani 1 1 d .
H5A H -0.2640 -0.4459 -0.0935 0.043 Uiso 1 1 calc R
C6 C -0.1494(3) -0.33324(12) -0.08412(9) 0.0335(4) Uani 1 1 d .
H6A H -0.2237 -0.3197 -0.0465 0.040 Uiso 1 1 calc R
C7 C 0.0108(2) -0.19548(10) -0.08258(8) 0.0257(4) Uani 1 1 d .
C8 C -0.0914(2) -0.16405(11) -0.03211(8) 0.0267(4) Uani 1 1 d .
H8A H -0.1871 -0.1954 -0.0096 0.032 Uiso 1 1 calc R
C9 C -0.0501(2) -0.08010(11) -0.01318(8) 0.0245(4) Uani 1 1 d .
C10 C -0.1502(2) -0.03834(11) 0.03616(8) 0.0259(4) Uani 1 1 d .
H10A H -0.2514 -0.0645 0.0603 0.031 Uiso 1 1 calc R
C11 C -0.1007(2) 0.04120(10) 0.04948(8) 0.0245(4) Uani 1 1 d .
C12 C 0.1238(3) -0.07839(13) -0.19529(9) 0.0377(5) Uani 1 1 d .
H12A H -0.0167 -0.0637 -0.1971 0.057 Uiso 1 1 calc R
H12B H 0.1507 -0.1212 -0.2269 0.057 Uiso 1 1 calc R
H12C H 0.2048 -0.0309 -0.2055 0.057 Uiso 1 1 calc R
C13 C 0.4509(3) -0.14404(14) -0.10574(10) 0.0385(5) Uani 1 1 d .
H13A H 0.4782 -0.1629 -0.0616 0.058 Uiso 1 1 calc R
H13B H 0.5343 -0.0971 -0.1154 0.058 Uiso 1 1 calc R
H13C H 0.4800 -0.1875 -0.1366 0.058 Uiso 1 1 calc R
Si1 Si 0.18600(7) -0.11508(3) -0.11252(2) 0.0243(2) Uani 1 1 d .

loop_
_atom_site_aniso_label
_atom_site_aniso_U_11
_atom_site_aniso_U_22
_atom_site_aniso_U_33
_atom_site_aniso_U_23
_atom_site_aniso_U_13
_atom_site_aniso_U_12
C1 0.0240(8) 0.0268(9) 0.0283(9) -0.0008(6) -0.0004(6) 0.0001(7)
C2 0.0432(11) 0.0327(10) 0.0423(11) -0.0020(8) 0.0165(9) -0.0028(8)
C3 0.0518(13) 0.0369(11) 0.0379(11) -0.0059(8) 0.0131(9) 0.0008(9)
C4 0.0386(10) 0.0292(10) 0.0368(10) -0.0069(7) -0.0037(8) 0.0010(8)
C5 0.0347(11) 0.0319(11) 0.0420(11) -0.0036(8) 0.0032(8) -0.0079(8)
C6 0.0317(9) 0.0332(10) 0.0357(10) -0.0053(8) 0.0083(8) -0.0032(8)
C7 0.0216(8) 0.0252(9) 0.0304(9) 0.0001(6) -0.0012(6) 0.0009(6)
C8 0.0219(8) 0.0262(9) 0.0320(9) 0.0020(7) -0.0003(6) -0.0018(6)
C9 0.0199(7) 0.0256(8) 0.0280(8) 0.0006(6) -0.0010(6) 0.0000(6)
C10 0.0207(7) 0.0280(9) 0.0290(9) 0.0010(6) 0.0017(6) -0.0006(6)
C11 0.0193(7) 0.0270(9) 0.0272(8) 0.0001(6) -0.0004(6) 0.0015(6)
C12 0.0402(10) 0.0403(11) 0.0326(10) 0.0049(8) -0.0029(8) -0.0038(9)
C13 0.0215(9) 0.0456(12) 0.0484(12) 0.0012(9) 0.0043(8) 0.0036(8)
Si1 0.0192(3) 0.0267(3) 0.0271(3) 0.00016(17) 0.00188(16) 0.00035(16)

loop_
_atom_type_symbol
_atom_type_description
_atom_type_scat_dispersion_real
_atom_type_scat_dispersion_imag
_atom_type_scat_source
C C 0.0033 0.0016 'International Tables Vol C Tables 4.2.6.8 and 6.1.1.4'
H H 0.0000 0.0000 'International Tables Vol C Tables 4.2.6.8 and 6.1.1.4'
Si Si 0.0817 0.0704 'International Tables Vol C Tables 4.2.6.8 and 6.1.1.4'

loop_
_geom_angle_atom_site_label_1
_geom_angle_atom_site_label_2
_geom_angle_atom_site_label_3
_geom_angle
_geom_angle_site_symmetry_1
_geom_angle_site_symmetry_3
C2 C1 C6 116.89(17) . .
C2 C1 C7 120.20(17) . .
C6 C1 C7 122.90(16) . .
C3 C2 C1 121.93(19) . .
C4 C3 C2 119.79(19) . .
C3 C4 C5 119.55(19) . .
C6 C5 C4 120.61(19) . .
C5 C6 C1 121.22(18) . .
C8 C7 C1 125.78(16) . .
C8 C7 Si1 107.53(13) . .
C1 C7 Si1 126.65(13) . .
C7 C8 C9 118.12(16) . .
C10 C9 C11 120.34(16) . 5
C10 C9 C8 124.54(16) . .
C11 C9 C8 115.11(15) 5 .
C11 C10 C9 119.69(16) . .
C10 C11 C9 119.97(16) . 5
C10 C11 Si1 133.04(14) . 5
C9 C11 Si1 106.92(13) 5 5
C13 Si1 C12 111.76(10) . .
C13 Si1 C11 114.31(9) . 5
C12 Si1 C11 110.79(10) . 5
C13 Si1 C7 113.43(10) . .
C12 Si1 C7 112.94(9) . .
C11 Si1 C7 92.28(8) 5 .

loop_
_geom_bond_atom_site_label_1
_geom_bond_atom_site_label_2
_geom_bond_distance
_geom_bond_site_symmetry_2
C1 C2 1.394(3) .
C1 C6 1.405(3) .
C1 C7 1.467(3) .
C2 C3 1.391(3) .
C3 C4 1.378(3) .
C4 C5 1.384(3) .
C5 C6 1.381(3) .
C7 C8 1.353(2) .
C7 Si1 1.8839(19) .
C8 C9 1.469(3) .
C9 C10 1.404(2) .
C9 C11 1.418(2) 5
C10 C11 1.385(3) .
C11 C9 1.418(2) 5
C11 Si1 1.8755(19) 5
C12 Si1 1.860(2) .
C13 Si1 1.856(2) .
Si1 C11 1.8755(19) 5
